data_7247949
loop_
_publ_author_name
'Zuffa, Caterina'
'Cappuccino, Chiara'
'Casali, Lucia'
'Emmerling, Franziska'
'Maini, Lucia'

_publ_section_title
;
 Liquid reagents are not enough for liquid assisted grinding in the
 synthesis of [(AgBr)(<i>n</i>-pica)]<sub><i>n</i></sub>.
;
_journal_issue 6
_journal_name_full 'Physical chemistry chemical physics : PCCP'
_journal_page_first 5010
_journal_page_last 5019
_journal_paper_doi 10.1039/d3cp04791a
_journal_volume 26
_journal_year 2024
_chemical_formula_moiety 'C6 H8 Ag2 Br2 N2'
_chemical_formula_sum 'C6 H8 Ag2 Br2 N2'
_chemical_formula_weight 483.68
_chemical_melting_point 426
_chemical_name_systematic '[(AgBr)2(4-pica)]n'
_chemical_properties_physical Light-sensitive
_space_group_IT_number 61
_space_group_name_Hall '-P 2ac 2ab'
_space_group_name_H-M_alt 'P b c a'
_symmetry_cell_setting orthorhombic
_symmetry_space_group_name_H-M 'P b c a'
_audit_update_record
;
2023-10-02 deposited with the CCDC.	2024-01-03 downloaded from the CCDC.
;
_cell_angle_alpha 90
_cell_angle_beta 90
_cell_angle_gamma 90
_cell_formula_units_Z 8
_cell_length_a 14.282(1)
_cell_length_b 22.011(1)
_cell_length_c 6.624(1)
_cell_measurement_temperature 293
_cell_volume 2082.3(4)
_computing_cell_refinement
;
 TOPAS-Academic v. 5.0
;
_computing_structure_refinement
;
 TOPAS-Academic v. 5.0
;
_computing_structure_solution
;
 TOPAS-Academic v. 5.0
;
_diffrn_ambient_temperature 293
_diffrn_measurement_device_type Xpert-PRO
_diffrn_radiation_probe x-ray
_diffrn_radiation_type 'Cu K\a'
_diffrn_radiation_wavelength 1.535
_exptl_crystal_colour powder
_exptl_crystal_density_diffrn 3.088
_pd_char_colour whitish
_pd_meas_number_of_points 5306
_pd_proc_2theta_range_inc 0.013
_pd_proc_2theta_range_max 74.96807
_pd_proc_2theta_range_min 6.00307
_pd_proc_ls_background_function Chebyschev
_pd_proc_ls_prof_R_factor 0.0448
_pd_proc_ls_prof_wR_expected 0.0562
_pd_proc_ls_prof_wR_factor 0.0607
_pd_spec_mount_mode transmission
_refine_ls_goodness_of_fit_all 1.08003
_refine_ls_hydrogen_treatment constr
_refine_ls_number_parameters 0.000000
_refine_ls_R_I_factor 0.0337
_refine_ls_shift/su_max 0.00175644498
_reflns_d_resolution_high 11.00025
_reflns_d_resolution_low 1.25971
_reflns_limit_h_max 11
_reflns_limit_h_min 0
_reflns_limit_k_max 17
_reflns_limit_k_min 0
_reflns_limit_l_max 5
_reflns_limit_l_min 0
_reflns_number_total 548
_cod_data_source_file d3cp04791a2.cif
_cod_data_source_block AgBr2_4pica_final
_cod_depositor_comments
;
The following automatic conversions were performed:

data item '_symmetry_cell_setting' value 'Orthorhombic' was changed
to 'orthorhombic' in accordance with the
/home/data/users/saulius/crontab/automatic-downloads/rss-feeds/RSC/lib/dictionaries/cif_core.dic
dictionary named 'cif_core.dic' version 2.4.2 last updated on
2011-04-26.

Automatic conversion script
Id: cif_fix_values 8170 2020-07-09 18:12:32Z antanas 

 Adding full bibliography for 7247949--7247950.cif.
;
_cod_original_cell_volume 2082.39918
_cod_original_sg_symbol_H-M Pbca
_cod_database_code 7247949

loop_
_symmetry_equiv_pos_as_xyz
'x, y, z '
'-x, y+1/2, -z+1/2 '
'-x+1/2, -y, z+1/2 '
'-x+1/2, y+1/2, z '
'x, -y+1/2, z+1/2 '
'-x, -y, -z '
'x+1/2, -y+1/2, -z '
'x+1/2, y, -z+1/2 '

loop_
_atom_site_label
_atom_site_type_symbol
_atom_site_symmetry_multiplicity
_atom_site_fract_x
_atom_site_fract_y
_atom_site_fract_z
_atom_site_occupancy
_atom_site_B_iso_or_equiv
Ag1 Ag 8 -20.4059(3) 5.35745(14) 39.5060(10) 1 4.161025
Br1 Br 8 -20.2217(3) 5.3175(2) 39.5450(10) 1 3.178013
Ag2 Ag 8 -20.3369(3) 5.2474(4) 39.2905(7) 1 4.161025
Br2 Br 8 -20.4279(4) 5.33203(19) 39.0408(11) 1 3.178013
N2 N 8 -20.5626(17) 5.3166(5) 39.543(6) 1 3
C1 C 8 -20.635(3) 5.3496(9) 39.429(8) 1 3
C2 C 8 -20.632(4) 5.4173(8) 39.462(10) 1 3
C3 C 8 -20.597(4) 5.4404(9) 39.640(11) 1 3
C4 C 8 -20.665(7) 5.4578(13) 39.322(14) 1 3
C6 C 8 -20.595(5) 5.5013(11) 39.688(13) 1 3
C5 C 8 -20.662(8) 5.5191(12) 39.364(17) 1 3
N1 N 8 -20.627(6) 5.5403(9) 39.548(16) 1 3
H21 H 8 -20.5713 5.2715 39.517 1 6
H22 H 8 -20.572 5.3248 39.692 1 6
H1 H 8 -20.7032 5.3328 39.476 1 6
H2 H 8 -20.625 5.3406 39.269 1 6
H3 H 8 -20.569 5.4084 39.750 1 6
H4 H 8 -20.694 5.4418 39.179 1 6
H5 H 8 -20.686 5.5515 39.25 1 6
H6 H 8 -20.568 5.5171 39.833 1 6

loop_
_geom_angle_atom_site_label_1
_geom_angle_atom_site_label_2
_geom_angle_atom_site_label_3
_geom_angle
_geom_angle_site_symmetry_1
_geom_angle_site_symmetry_2
_geom_angle_site_symmetry_3
C1 C2 C3 120.010565000000(4) 1_555 1_555 1_555

loop_
_geom_bond_atom_site_label_1
_geom_bond_atom_site_label_2
_geom_bond_distance
_geom_bond_site_symmetry_1
_geom_bond_site_symmetry_2
Ag1 N1 2.33(5) 1_555 6_-361684
